data_2238773
loop_
_publ_author_name
'Campana, Charles F.'
'Mirzaei, Joseph'
'Koerner, Chris'
'Gates, Christina'
'Natale, Nicholas R.'

_publ_section_title
;
 3-(1,3-Diphenylpropan-2-yl)-4-methyl-6-phenylisoxazolo[3,4-<i>d</i>]pyridazin-7(6<i>H</i>)-one
;
_journal_coeditor_code QK2060
_journal_issue 11
_journal_name_full 'Acta Crystallographica Section E'
_journal_page_first o1680
_journal_page_last o1681
_journal_paper_doi 10.1107/S160053681302802X
_journal_volume 69
_journal_year 2013
_chemical_formula_iupac 'C27 H23 N3 O2'
_chemical_formula_moiety 'C27 H23 N3 O2'
_chemical_formula_sum 'C27 H23 N3 O2'
_chemical_formula_weight 421.48
_chemical_name_systematic 3-(1,3-Diphenylpropan-2-yl)-4-methyl-6-phenylisoxazolo[3,4-<i>d</i>]pyridazin-7(6<i>H</i>)-one
_space_group_crystal_system triclinic
_space_group_IT_number 2
_space_group_name_Hall '-P 1'
_space_group_name_H-M_alt 'P -1'
_symmetry_space_group_name_Hall '-P 1'
_symmetry_space_group_name_H-M 'P -1'
_atom_sites_solution_hydrogens geom
_atom_sites_solution_primary direct
_atom_sites_solution_secondary difmap
_cell_angle_alpha 86.7980(10)
_cell_angle_beta 83.5120(10)
_cell_angle_gamma 69.3850(10)
_cell_formula_units_Z 2
_cell_length_a 7.5163(4)
_cell_length_b 9.6774(5)
_cell_length_c 15.9053(8)
_cell_measurement_reflns_used 9923
_cell_measurement_temperature 100.(2)
_cell_measurement_theta_max 68.3456
_cell_measurement_theta_min 2.7965
_cell_volume 1075.75(10)
_computing_cell_refinement 'SAINT (Bruker, 2012)'
_computing_data_collection 'SMART (Bruker, 2012)'
_computing_data_reduction 'SAINT (Bruker, 2012)'
_computing_molecular_graphics 'Mercury (Macrae <i>et al.</i>, 2008)'
_computing_publication_material 'publCIF (Westrip, 2010)'
_computing_structure_refinement 'SHELXL97 (Sheldrick, 2008)'
_computing_structure_solution 'SHELXS97 (Sheldrick, 2008)'
_diffrn_ambient_temperature 100.(2)
_diffrn_detector_area_resol_mean 10.4167
_diffrn_measured_fraction_theta_full 0.979
_diffrn_measured_fraction_theta_max 0.979
_diffrn_measurement_device_type 'Bruker D8 Venture PHOTON 100 CMOS'
_diffrn_measurement_method 'omega and phi scans'
_diffrn_radiation_monochromator mirrors
_diffrn_radiation_source 'Cu K\a'
_diffrn_radiation_type 'Cu K\a'
_diffrn_radiation_wavelength 1.54178
_diffrn_reflns_av_R_equivalents 0.0165
_diffrn_reflns_av_sigmaI/netI 0.0189
_diffrn_reflns_limit_h_max 3
_diffrn_reflns_limit_h_min -8
_diffrn_reflns_limit_k_max 11
_diffrn_reflns_limit_k_min -11
_diffrn_reflns_limit_l_max 18
_diffrn_reflns_limit_l_min -18
_diffrn_reflns_number 12012
_diffrn_reflns_theta_full 66.59
_diffrn_reflns_theta_max 66.59
_diffrn_reflns_theta_min 2.80
_exptl_absorpt_coefficient_mu 0.664
_exptl_absorpt_correction_T_max 0.89
_exptl_absorpt_correction_T_min 0.80
_exptl_absorpt_correction_type numerical
_exptl_absorpt_process_details '(SADABS; Bruker, 2012)'
_exptl_crystal_colour 'clear light yellow'
_exptl_crystal_density_diffrn 1.301
_exptl_crystal_density_method 'not measured'
_exptl_crystal_description prism
_exptl_crystal_F_000 444
_exptl_crystal_size_max 0.400
_exptl_crystal_size_mid 0.220
_exptl_crystal_size_min 0.190
_refine_diff_density_max 0.217
_refine_diff_density_min -0.140
_refine_ls_extinction_method none
_refine_ls_goodness_of_fit_ref 1.028
_refine_ls_hydrogen_treatment refU
_refine_ls_matrix_type full
_refine_ls_number_constraints 0
_refine_ls_number_parameters 313
_refine_ls_number_reflns 3714
_refine_ls_number_restraints 86
_refine_ls_restrained_S_all 1.016
_refine_ls_R_factor_all 0.0323
_refine_ls_R_factor_gt 0.0315
_refine_ls_shift/su_max 0.000
_refine_ls_shift/su_mean 0.000
_refine_ls_structure_factor_coef Fsqd
_refine_ls_weighting_details 'calc w=1/[\s^2^(Fo^2^)+(0.0352P)^2^+0.3370P] where P=(Fo^2^+2Fc^2^)/3'
_refine_ls_weighting_scheme calc
_refine_ls_wR_factor_gt 0.0774
_refine_ls_wR_factor_ref 0.0781
_reflns_number_gt 3597
_reflns_number_total 3714
_reflns_threshold_expression I>2sigma(I)
_cod_data_source_file qk2060.cif
_cod_data_source_block I
_cod_database_code 2238773

loop_
_space_group_symop_operation_xyz
'x, y, z'
'-x, -y, -z'

loop_
_atom_site_type_symbol
_atom_site_label
_atom_site_fract_x
_atom_site_fract_y
_atom_site_fract_z
_atom_site_U_iso_or_equiv
_atom_site_adp_type
_atom_site_calc_flag
_atom_site_refinement_flags
_atom_site_occupancy
O O1 0.00502(11) 0.47448(8) 0.64153(5) 0.02756(18) Uani d U 1
N N1 0.15001(13) 0.33590(10) 0.65000(6) 0.0270(2) Uani d U 1
C C1 0.25346(14) 0.36020(11) 0.70485(6) 0.0222(2) Uani d U 1
C C2 0.42780(15) 0.24940(11) 0.73381(6) 0.0226(2) Uani d U 1
O O2 0.49243(11) 0.11970(8) 0.71482(5) 0.02828(18) Uani d U 1
N N2 0.51293(12) 0.31237(9) 0.78613(5) 0.02217(19) Uani d U 1
N N3 0.44085(12) 0.45480(9) 0.81882(5) 0.0235(2) Uani d U 1
C C3 0.28457(14) 0.54911(11) 0.79389(6) 0.0224(2) Uani d U 1
C C4 0.18507(14) 0.50724(11) 0.73305(6) 0.0217(2) Uani d U 1
C C5 0.02762(15) 0.57547(12) 0.69057(6) 0.0232(2) Uani d U 1
C C6 0.69832(14) 0.22965(11) 0.81342(7) 0.0224(2) Uani d U 1
C C7 0.85159(15) 0.16976(11) 0.75336(7) 0.0260(2) Uani d U 1
H H7 0.8334 0.1771 0.6949 0.030(3) Uiso calc R 1
C C8 1.03243(15) 0.09880(12) 0.77969(7) 0.0278(2) Uani d U 1
H H8 1.1385 0.0572 0.739 0.034(3) Uiso calc R 1
C C9 1.05866(16) 0.08840(12) 0.86484(7) 0.0284(2) Uani d U 1
H H9 1.1823 0.0391 0.8826 0.033(3) Uiso calc R 1
C C10 0.90441(16) 0.15001(12) 0.92425(7) 0.0273(2) Uani d U 1
H H10 0.9229 0.1434 0.9827 0.032(3) Uiso calc R 1
C C11 0.72289(15) 0.22140(11) 0.89891(7) 0.0248(2) Uani d U 1
H H11 0.6171 0.264 0.9396 0.025(3) Uiso calc R 1
C C12 0.21729(16) 0.69938(12) 0.83066(8) 0.0295(2) Uani d U 1
H H12A 0.3036 0.7028 0.8717 0.039(4) Uiso calc R 1
H H12B 0.0879 0.7216 0.8591 0.039(4) Uiso calc R 1
H H12C 0.2161 0.7725 0.7854 0.043(4) Uiso calc R 1
C C13 -0.11611(15) 0.72853(12) 0.68583(7) 0.0255(2) Uani d U 1
H H13 -0.0688 0.7945 0.7162 0.019(3) Uiso calc R 1
C C14 -0.31156(15) 0.73629(12) 0.73267(7) 0.0279(2) Uani d U 1
H H14A -0.4109 0.831 0.7186 0.032(3) Uiso calc R 1
H H14B -0.3481 0.6549 0.7141 0.029(3) Uiso calc R 1
C C15 -0.29925(14) 0.72404(12) 0.82684(7) 0.0256(2) Uani d U 1
C C16 -0.24282(15) 0.58718(12) 0.86891(7) 0.0280(2) Uani d U 1
H H16 -0.222 0.5 0.8387 0.028(3) Uiso calc R 1
C C17 -0.21682(16) 0.57717(13) 0.95421(7) 0.0306(3) Uani d U 1
H H17 -0.1802 0.4835 0.9822 0.038(4) Uiso calc R 1
C C18 -0.24399(15) 0.70303(13) 0.99886(7) 0.0302(3) Uani d U 1
H H18 -0.2237 0.6958 1.0571 0.034(3) Uiso calc R 1
C C19 -0.30114(15) 0.83994(13) 0.95784(7) 0.0296(2) Uani d U 1
H H19 -0.3209 0.9268 0.9882 0.032(3) Uiso calc R 1
C C20 -0.32932(15) 0.85002(12) 0.87290(7) 0.0278(2) Uani d U 1
H H20 -0.3697 0.9442 0.8456 0.034(3) Uiso calc R 1
C C21 -0.12730(16) 0.78383(13) 0.59301(7) 0.0302(3) Uani d U 1
H H21A -0.1683 0.7183 0.5602 0.029(3) Uiso calc R 1
H H21B -0.2235 0.8846 0.5907 0.038(4) Uiso calc R 1
C C22 0.13242(17) 0.89367(13) 0.57720(7) 0.0308(3) Uani d U 1
H H22 0.0532 0.9691 0.6146 0.037(4) Uiso calc R 1
C C23 0.31273(18) 0.89326(13) 0.54685(7) 0.0336(3) Uani d U 1
H H23 0.357 0.9668 0.5641 0.039(4) Uiso calc R 1
C C24 0.42832(17) 0.78538(14) 0.49126(7) 0.0343(3) Uani d U 1
H H24 0.5519 0.7848 0.47 0.039(4) Uiso calc R 1
C C25 0.36233(18) 0.67858(14) 0.46702(7) 0.0355(3) Uani d U 1
H H25 0.4407 0.6048 0.4285 0.046(4) Uiso calc R 1
C C26 0.18236(18) 0.67824(13) 0.49847(7) 0.0322(3) Uani d U 1
H H26 0.1394 0.6036 0.4817 0.036(3) Uiso calc R 1
C C27 0.06465(16) 0.78583(12) 0.55409(7) 0.0271(2) Uani d U 1

loop_
_atom_site_aniso_label
_atom_site_aniso_U_11
_atom_site_aniso_U_22
_atom_site_aniso_U_33
_atom_site_aniso_U_12
_atom_site_aniso_U_13
_atom_site_aniso_U_23
O1 0.0275(4) 0.0247(4) 0.0302(4) -0.0066(3) -0.0104(3) 0.0004(3)
N1 0.0273(5) 0.0231(5) 0.0295(5) -0.0062(4) -0.0071(4) 0.0001(4)
C1 0.0238(5) 0.0218(5) 0.0219(5) -0.0093(4) -0.0024(4) 0.0019(4)
C2 0.0245(5) 0.0203(5) 0.0230(5) -0.0085(4) -0.0019(4) 0.0013(4)
O2 0.0309(4) 0.0197(4) 0.0334(4) -0.0068(3) -0.0064(3) -0.0008(3)
N2 0.0219(4) 0.0175(4) 0.0257(4) -0.0045(3) -0.0044(3) 0.0001(3)
N3 0.0227(4) 0.0194(4) 0.0273(5) -0.0057(3) -0.0033(3) -0.0016(3)
C3 0.0203(5) 0.0218(5) 0.0249(5) -0.0074(4) -0.0030(4) 0.0017(4)
C4 0.0218(5) 0.0200(5) 0.0229(5) -0.0075(4) -0.0013(4) 0.0021(4)
C5 0.0232(5) 0.0241(5) 0.0236(5) -0.0094(4) -0.0042(4) 0.0017(4)
C6 0.0216(5) 0.0163(5) 0.0296(5) -0.0063(4) -0.0059(4) 0.0031(4)
C7 0.0282(6) 0.0219(5) 0.0261(5) -0.0065(4) -0.0039(4) 0.0013(4)
C8 0.0244(5) 0.0222(5) 0.0336(6) -0.0045(4) -0.0011(4) -0.0012(4)
C9 0.0241(5) 0.0215(5) 0.0383(6) -0.0049(4) -0.0097(4) 0.0030(4)
C10 0.0300(6) 0.0238(5) 0.0283(6) -0.0083(4) -0.0089(4) 0.0037(4)
C11 0.0249(5) 0.0219(5) 0.0273(5) -0.0081(4) -0.0027(4) 0.0013(4)
C12 0.0243(5) 0.0244(6) 0.0389(6) -0.0051(4) -0.0086(5) -0.0052(5)
C13 0.0237(5) 0.0230(5) 0.0295(6) -0.0065(4) -0.0082(4) 0.0033(4)
C14 0.0224(5) 0.0244(6) 0.0363(6) -0.0064(4) -0.0080(4) 0.0026(4)
C15 0.0171(5) 0.0251(5) 0.0349(6) -0.0078(4) -0.0035(4) 0.0023(4)
C16 0.0235(5) 0.0232(5) 0.0387(6) -0.0097(4) -0.0046(4) 0.0010(5)
C17 0.0270(6) 0.0267(6) 0.0391(6) -0.0116(4) -0.0044(5) 0.0081(5)
C18 0.0246(5) 0.0354(6) 0.0303(6) -0.0111(5) -0.0002(4) 0.0022(5)
C19 0.0230(5) 0.0274(6) 0.0365(6) -0.0072(4) 0.0013(4) -0.0040(5)
C20 0.0210(5) 0.0214(5) 0.0384(6) -0.0050(4) -0.0018(4) 0.0033(4)
C21 0.0293(6) 0.0295(6) 0.0318(6) -0.0084(5) -0.0124(5) 0.0076(5)
C22 0.0362(6) 0.0266(6) 0.0277(6) -0.0081(5) -0.0059(5) 0.0013(4)
C23 0.0416(7) 0.0345(6) 0.0302(6) -0.0188(5) -0.0100(5) 0.0050(5)
C24 0.0332(6) 0.0421(7) 0.0279(6) -0.0138(5) -0.0056(5) 0.0075(5)
C25 0.0425(7) 0.0348(7) 0.0256(6) -0.0099(5) -0.0003(5) -0.0002(5)
C26 0.0437(7) 0.0307(6) 0.0251(5) -0.0153(5) -0.0088(5) 0.0018(4)
C27 0.0304(6) 0.0271(6) 0.0235(5) -0.0081(4) -0.0116(4) 0.0078(4)

loop_
_atom_type_symbol
_atom_type_description
_atom_type_scat_dispersion_real
_atom_type_scat_dispersion_imag
_atom_type_scat_source
C C 0.0181 0.0091 'International Tables Vol C Tables 4.2.6.8 and 6.1.1.4'
H H 0.0000 0.0000 'International Tables Vol C Tables 4.2.6.8 and 6.1.1.4'
N N 0.0311 0.0180 'International Tables Vol C Tables 4.2.6.8 and 6.1.1.4'
O O 0.0492 0.0322 'International Tables Vol C Tables 4.2.6.8 and 6.1.1.4'

loop_
_geom_angle_atom_site_label_1
_geom_angle_atom_site_label_2
_geom_angle_atom_site_label_3
_geom_angle
C5 O1 N1 110.86(8)
C1 N1 O1 103.37(8)
N1 C1 C4 113.41(9)
N1 C1 C2 124.88(9)
C4 C1 C2 121.68(9)
O2 C2 N2 123.36(9)
O2 C2 C1 125.71(10)
N2 C2 C1 110.93(9)
C2 N2 N3 127.80(8)
C2 N2 C6 120.74(8)
N3 N2 C6 111.46(8)
C3 N3 N2 119.61(9)
N3 C3 C4 120.23(9)
N3 C3 C12 116.70(9)
C4 C3 C12 123.07(9)
C5 C4 C1 104.21(9)
C5 C4 C3 136.51(10)
C1 C4 C3 119.28(9)
O1 C5 C4 108.15(9)
O1 C5 C13 115.96(9)
C4 C5 C13 135.89(10)
C7 C6 C11 121.11(10)
C7 C6 N2 119.36(9)
C11 C6 N2 119.33(9)
C6 C7 C8 119.17(10)
C6 C7 H7 120.4
C8 C7 H7 120.4
C9 C8 C7 120.33(10)
C9 C8 H8 119.8
C7 C8 H8 119.8
C8 C9 C10 119.94(10)
C8 C9 H9 120.0
C10 C9 H9 120.0
C9 C10 C11 120.40(10)
C9 C10 H10 119.8
C11 C10 H10 119.8
C6 C11 C10 119.05(10)
C6 C11 H11 120.5
C10 C11 H11 120.5
C3 C12 H12A 109.5
C3 C12 H12B 109.5
H12A C12 H12B 109.5
C3 C12 H12C 109.5
H12A C12 H12C 109.5
H12B C12 H12C 109.5
C5 C13 C21 110.34(9)
C5 C13 C14 110.96(9)
C21 C13 C14 113.70(9)
C5 C13 H13 107.2
C21 C13 H13 107.2
C14 C13 H13 107.2
C15 C14 C13 109.92(8)
C15 C14 H14A 109.7
C13 C14 H14A 109.7
C15 C14 H14B 109.7
C13 C14 H14B 109.7
H14A C14 H14B 108.2
C20 C15 C16 118.33(10)
C20 C15 C14 119.92(10)
C16 C15 C14 121.55(10)
C17 C16 C15 120.73(10)
C17 C16 H16 119.6
C15 C16 H16 119.6
C18 C17 C16 120.33(10)
C18 C17 H17 119.8
C16 C17 H17 119.8
C17 C18 C19 119.48(11)
C17 C18 H18 120.3
C19 C18 H18 120.3
C20 C19 C18 120.14(11)
C20 C19 H19 119.9
C18 C19 H19 119.9
C19 C20 C15 120.97(10)
C19 C20 H20 119.5
C15 C20 H20 119.5
C27 C21 C13 110.58(9)
C27 C21 H21A 109.5
C13 C21 H21A 109.5
C27 C21 H21B 109.5
C13 C21 H21B 109.5
H21A C21 H21B 108.1
C23 C22 C27 121.42(11)
C23 C22 H22 119.3
C27 C22 H22 119.3
C24 C23 C22 119.85(11)
C24 C23 H23 120.1
C22 C23 H23 120.1
C25 C24 C23 119.42(11)
C25 C24 H24 120.3
C23 C24 H24 120.3
C24 C25 C26 120.56(11)
C24 C25 H25 119.7
C26 C25 H25 119.7
C27 C26 C25 120.70(11)
C27 C26 H26 119.6
C25 C26 H26 119.6
C26 C27 C22 118.05(11)
C26 C27 C21 121.96(10)
C22 C27 C21 119.91(10)

loop_
_geom_bond_atom_site_label_1
_geom_bond_atom_site_label_2
_geom_bond_distance
O1 C5 1.3506(13)
O1 N1 1.4100(11)
N1 C1 1.3138(14)
C1 C4 1.4122(14)
C1 C2 1.4734(14)
C2 O2 1.2176(13)
C2 N2 1.3873(13)
N2 N3 1.3979(12)
N2 C6 1.4434(13)
N3 C3 1.2961(13)
C3 C4 1.4425(15)
C3 C12 1.4909(15)
C4 C5 1.3688(15)
C5 C13 1.4986(14)
C6 C7 1.3851(15)
C6 C11 1.3869(15)
C7 C8 1.3906(16)
C7 H7 0.95
C8 C9 1.3835(16)
C8 H8 0.95
C9 C10 1.3861(16)
C9 H9 0.95
C10 C11 1.3895(15)
C10 H10 0.95
C11 H11 0.95
C12 H12A 0.98
C12 H12B 0.98
C12 H12C 0.98
C13 C21 1.5431(15)
C13 C14 1.5492(15)
C13 H13 1.0
C14 C15 1.5067(16)
C14 H14A 0.99
C14 H14B 0.99
C15 C20 1.3937(16)
C15 C16 1.3968(15)
C16 C17 1.3857(17)
C16 H16 0.95
C17 C18 1.3851(17)
C17 H17 0.95
C18 C19 1.3898(16)
C18 H18 0.95
C19 C20 1.3839(17)
C19 H19 0.95
C20 H20 0.95
C21 C27 1.5105(16)
C21 H21A 0.99
C21 H21B 0.99
C22 C23 1.3850(17)
C22 C27 1.3940(16)
C22 H22 0.95
C23 C24 1.3847(18)
C23 H23 0.95
C24 C25 1.3825(18)
C24 H24 0.95
C25 C26 1.3893(18)
C25 H25 0.95
C26 C27 1.3881(16)
C26 H26 0.95

loop_
_geom_hbond_atom_site_label_D
_geom_hbond_atom_site_label_H
_geom_hbond_atom_site_label_A
_geom_hbond_site_symmetry_A
_geom_hbond_distance_DH
_geom_hbond_distance_HA
_geom_hbond_distance_DA
_geom_hbond_angle_DHA
C26 H26 O1 2_566 0.95 2.61 3.4159(13) 142.8
C24 H24 N1 2_666 0.95 2.73 3.5407(15) 143.4
C11 H11 C18 2_567 0.95 2.78 3.6182(15) 148.1

loop_
_geom_torsion_atom_site_label_1
_geom_torsion_atom_site_label_2
_geom_torsion_atom_site_label_3
_geom_torsion_atom_site_label_4
_geom_torsion
C5 O1 N1 C1 0.42(11)
O1 N1 C1 C4 -0.08(11)
O1 N1 C1 C2 -178.31(9)
N1 C1 C2 O2 -4.53(17)
C4 C1 C2 O2 177.38(10)
N1 C1 C2 N2 174.91(10)
C4 C1 C2 N2 -3.18(13)
O2 C2 N2 N3 -172.66(9)
C1 C2 N2 N3 7.88(14)
O2 C2 N2 C6 7.42(15)
C1 C2 N2 C6 -172.03(8)
C2 N2 N3 C3 -6.84(15)
C6 N2 N3 C3 173.09(9)
N2 N3 C3 C4 0.28(14)
N2 N3 C3 C12 -179.32(9)
N1 C1 C4 C5 -0.26(12)
C2 C1 C4 C5 178.03(9)
N1 C1 C4 C3 179.63(9)
C2 C1 C4 C3 -2.08(15)
N3 C3 C4 C5 -176.42(11)
C12 C3 C4 C5 3.15(19)
N3 C3 C4 C1 3.73(15)
C12 C3 C4 C1 -176.70(10)
N1 O1 C5 C4 -0.60(11)
N1 O1 C5 C13 178.88(8)
C1 C4 C5 O1 0.51(11)
C3 C4 C5 O1 -179.35(11)
C1 C4 C5 C13 -178.82(11)
C3 C4 C5 C13 1.3(2)
C2 N2 C6 C7 56.43(13)
N3 N2 C6 C7 -123.50(10)
C2 N2 C6 C11 -128.58(10)
N3 N2 C6 C11 51.49(12)
C11 C6 C7 C8 0.76(16)
N2 C6 C7 C8 175.67(9)
C6 C7 C8 C9 -0.07(16)
C7 C8 C9 C10 -0.54(16)
C8 C9 C10 C11 0.47(16)
C7 C6 C11 C10 -0.83(16)
N2 C6 C11 C10 -175.73(9)
C9 C10 C11 C6 0.20(16)
O1 C5 C13 C21 -53.31(12)
C4 C5 C13 C21 125.98(13)
O1 C5 C13 C14 73.63(11)
C4 C5 C13 C14 -107.07(14)
C5 C13 C14 C15 71.49(11)
C21 C13 C14 C15 -163.44(9)
C13 C14 C15 C20 86.05(12)
C13 C14 C15 C16 -88.63(12)
C20 C15 C16 C17 -0.22(15)
C14 C15 C16 C17 174.54(10)
C15 C16 C17 C18 -0.90(16)
C16 C17 C18 C19 1.23(16)
C17 C18 C19 C20 -0.44(16)
C18 C19 C20 C15 -0.69(16)
C16 C15 C20 C19 1.01(15)
C14 C15 C20 C19 -173.84(10)
C5 C13 C21 C27 -59.69(12)
C14 C13 C21 C27 174.90(9)
C27 C22 C23 C24 1.06(17)
C22 C23 C24 C25 -0.34(17)
C23 C24 C25 C26 -0.50(17)
C24 C25 C26 C27 0.65(17)
C25 C26 C27 C22 0.05(16)
C25 C26 C27 C21 -176.67(10)
C23 C22 C27 C26 -0.90(16)
C23 C22 C27 C21 175.88(10)
C13 C21 C27 C26 103.38(12)
C13 C21 C27 C22 -73.27(12)
